data_4300229
loop_
_publ_author_name
'Michael E. Sitzmann'
'Richard Gilardi'
'Ray J. Butcher'
'William M. Koppes'
'Alfred G. Stern'
'Joseph S. Thrasher'
'Nirupam J. Trivedi'
'Zhen-Yu Yang'

_publ_contact_author
;
      Richard Gilardi
      Laboratory for the Structure of Matter
      The Naval Research Laboratory, Code 6030
      Washington, D. C. ; USA 20375-5341
;
_publ_contact_author_email gilardi@nrl.navy.mil
_publ_contact_author_fax '202 767 6874'
_publ_contact_author_phone '202 404 2135'
_publ_section_title
;
Pentafluorosulfanylnitramide Salts
;
_journal_name_full 'Inorganic Chemistry'
_journal_page_first 843
_journal_page_last 850
_journal_volume 39
_journal_year 2000
_chemical_formula_sum 'C H7 F5 N6 O2 S'
_chemical_formula_weight 262.19
_chemical_melting_point 343
_chemical_name_systematic
;
 Aminoguanidinium Pentafluorosulfanylnitramide
;
_space_group_IT_number 2
_symmetry_cell_setting triclinic
_symmetry_space_group_name_Hall '-P 1'
_symmetry_space_group_name_H-M 'P -1'
_atom_sites_solution_hydrogens geom
_atom_sites_solution_primary direct
_atom_sites_solution_secondary difmap
_audit_creation_method SHELXL-97
_cell_angle_alpha 92.180(9)
_cell_angle_beta 107.875(9)
_cell_angle_gamma 99.145(7)
_cell_formula_units_Z 2
_cell_length_a 7.0662(8)
_cell_length_b 8.0961(10)
_cell_length_c 8.3129(9)
_cell_measurement_reflns_used 22
_cell_measurement_temperature 293(2)
_cell_measurement_theta_max 24.86
_cell_measurement_theta_min 5.57
_cell_volume 444.95(9)
_computing_cell_refinement 'Bruker XSCANS'
_computing_data_collection 'Bruker XSCANS'
_computing_data_reduction 'Bruker SHELXTL'
_computing_molecular_graphics 'Bruker SHELXTL'
_computing_publication_material 'Bruker SHELXTL'
_computing_structure_refinement 'SHELXL-97 (Sheldrick, 1997)'
_computing_structure_solution 'SHELXS-97 (Sheldrick, 1990)'
_diffrn_ambient_temperature 294(2)
_diffrn_measured_fraction_theta_full 0.844
_diffrn_measured_fraction_theta_max 0.844
_diffrn_measurement_device_type 'Bruker P4'
_diffrn_measurement_method '\w scans'
_diffrn_radiation_monochromator graphite
_diffrn_radiation_source 'fine-focus sealed tube'
_diffrn_radiation_type CuK\a
_diffrn_radiation_wavelength 1.54178
_diffrn_reflns_av_R_equivalents 0.0371
_diffrn_reflns_av_sigmaI/netI 0.0480
_diffrn_reflns_limit_h_max 7
_diffrn_reflns_limit_h_min -7
_diffrn_reflns_limit_k_max 8
_diffrn_reflns_limit_k_min -7
_diffrn_reflns_limit_l_max 0
_diffrn_reflns_limit_l_min -9
_diffrn_reflns_number 1545
_diffrn_reflns_theta_full 57.73
_diffrn_reflns_theta_max 57.73
_diffrn_reflns_theta_min 5.56
_diffrn_standards_decay_% 1.5
_diffrn_standards_interval_count 97
_diffrn_standards_number 3
_exptl_absorpt_coefficient_mu 4.136
_exptl_absorpt_correction_T_max 0.9165
_exptl_absorpt_correction_T_min 0.5436
_exptl_absorpt_correction_type integration
_exptl_absorpt_process_details na
_exptl_crystal_colour clear_colorless
_exptl_crystal_density_diffrn 1.957
_exptl_crystal_density_method 'not measured'
_exptl_crystal_description irr._plate
_exptl_crystal_F_000 264
_exptl_crystal_size_max .47
_exptl_crystal_size_mid .12
_exptl_crystal_size_min .02
_refine_diff_density_max 0.179
_refine_diff_density_min -0.225
_refine_diff_density_rms 0.057
_refine_ls_extinction_coef 0.0067(14)
_refine_ls_extinction_expression Fc^*^=kFc[1+0.001xFc^2^\l^3^/sin(2\q)]^-1/4^
_refine_ls_extinction_method SHELXL
_refine_ls_goodness_of_fit_ref 1.017
_refine_ls_hydrogen_treatment mixed
_refine_ls_matrix_type full
_refine_ls_number_parameters 165
_refine_ls_number_reflns 1037
_refine_ls_number_restraints 0
_refine_ls_restrained_S_all 1.017
_refine_ls_R_factor_all 0.0628
_refine_ls_R_factor_gt 0.0418
_refine_ls_shift/su_max 0.002
_refine_ls_shift/su_mean 0.000
_refine_ls_structure_factor_coef Fsqd
_refine_ls_weighting_details 'calc w=1/[\s^2^(Fo^2^)+(0.0611P)^2^+0.0000P] where P=(Fo^2^+2Fc^2^)/3'
_refine_ls_weighting_scheme calc
_refine_ls_wR_factor_gt 0.1000
_refine_ls_wR_factor_ref 0.1139
_reflns_number_gt 739
_reflns_number_total 1037
_reflns_threshold_expression >2sigma(I)
_cod_database_code 4300229

loop_
_symmetry_equiv_pos_as_xyz
'x, y, z'
'-x, -y, -z'

loop_
_atom_site_label
_atom_site_type_symbol
_atom_site_fract_x
_atom_site_fract_y
_atom_site_fract_z
_atom_site_U_iso_or_equiv
_atom_site_adp_type
_atom_site_occupancy
_atom_site_symmetry_multiplicity
_atom_site_calc_flag
_atom_site_refinement_flags
_atom_site_disorder_assembly
_atom_site_disorder_group
S1 S 0.84161(18) 0.90079(17) 0.20447(12) 0.0439(4) Uani 1 1 d . . .
F1 F 1.0606(4) 1.0118(5) 0.2716(3) 0.0713(10) Uani 1 1 d . . .
F2 F 0.7763(5) 1.0244(5) 0.3200(3) 0.0705(10) Uani 1 1 d . . .
F3 F 0.7922(5) 1.0170(4) 0.0570(3) 0.0665(10) Uani 1 1 d . . .
F4 F 0.9277(4) 0.7838(4) 0.0994(3) 0.0575(9) Uani 1 1 d . . .
F5 F 0.9116(4) 0.7960(4) 0.3619(3) 0.0654(10) Uani 1 1 d . . .
N1 N 0.6098(6) 0.7824(6) 0.1535(4) 0.0433(11) Uani 1 1 d . . .
N2 N 0.5113(6) 0.7221(6) -0.0050(4) 0.0428(11) Uani 1 1 d . . .
O2A O 0.3433(5) 0.6313(5) -0.0268(4) 0.0569(11) Uani 1 1 d . . .
O2B O 0.5753(5) 0.7481(5) -0.1279(3) 0.0568(11) Uani 1 1 d . . .
C11 C 0.3287(7) 0.6318(8) 0.4424(5) 0.0419(14) Uani 1 1 d . . .
N11 N 0.2647(7) 0.5619(8) 0.5608(5) 0.0532(13) Uani 1 1 d . . .
H112 H 0.180(7) 0.472(7) 0.526(6) 0.040(15) Uiso 1 1 d . . .
H111 H 0.320(8) 0.604(8) 0.653(7) 0.059(18) Uiso 1 1 d . . .
N12 N 0.4667(8) 0.7703(8) 0.4791(7) 0.0628(14) Uani 1 1 d . . .
H121 H 0.508(8) 0.815(8) 0.571(7) 0.053(18) Uiso 1 1 d . . .
H122 H 0.505(8) 0.808(8) 0.404(7) 0.058(17) Uiso 1 1 d . . .
N13 N 0.2527(7) 0.5616(7) 0.2854(5) 0.0525(14) Uani 1 1 d . . .
H13 H 0.273(9) 0.599(8) 0.208(8) 0.08(2) Uiso 1 1 d . . .
N14 N 0.1095(8) 0.4135(9) 0.2520(5) 0.0643(16) Uani 1 1 d . . .
H141 H 0.161(10) 0.328(10) 0.208(9) 0.10(2) Uiso 1 1 d . . .
H142 H 0.011(10) 0.457(8) 0.190(8) 0.08(2) Uiso 1 1 d . . .

loop_
_atom_site_aniso_label
_atom_site_aniso_U_11
_atom_site_aniso_U_22
_atom_site_aniso_U_33
_atom_site_aniso_U_23
_atom_site_aniso_U_13
_atom_site_aniso_U_12
S1 0.0498(8) 0.0488(9) 0.0322(6) 0.0032(5) 0.0146(5) 0.0032(6)
F1 0.057(2) 0.080(3) 0.0597(16) -0.0037(15) 0.0128(14) -0.022(2)
F2 0.083(2) 0.067(2) 0.0590(16) -0.0220(15) 0.0255(15) 0.006(2)
F3 0.084(2) 0.062(2) 0.0550(15) 0.0248(15) 0.0239(14) 0.0063(18)
F4 0.0505(18) 0.073(2) 0.0519(15) -0.0026(14) 0.0195(12) 0.0154(17)
F5 0.064(2) 0.081(3) 0.0370(13) 0.0187(14) 0.0017(12) -0.0028(18)
N1 0.042(2) 0.058(3) 0.0268(17) 0.0005(16) 0.0107(15) 0.001(2)
N2 0.041(2) 0.051(3) 0.0325(19) 0.0022(18) 0.0070(16) 0.006(2)
O2A 0.042(2) 0.072(3) 0.0463(17) 0.0018(16) 0.0041(14) -0.001(2)
O2B 0.062(2) 0.083(3) 0.0263(15) -0.0004(15) 0.0164(14) 0.012(2)
C11 0.036(3) 0.062(4) 0.033(2) 0.009(2) 0.0123(19) 0.018(3)
N11 0.050(3) 0.073(4) 0.029(2) 0.001(2) 0.0093(19) -0.004(3)
N12 0.071(4) 0.068(4) 0.052(3) 0.000(3) 0.029(3) 0.001(3)
N13 0.051(3) 0.080(4) 0.030(2) 0.004(2) 0.0171(18) 0.012(3)
N14 0.049(3) 0.091(5) 0.044(2) -0.015(2) 0.009(2) 0.002(3)

loop_
_atom_type_symbol
_atom_type_description
_atom_type_scat_dispersion_real
_atom_type_scat_dispersion_imag
_atom_type_scat_source
C C 0.0181 0.0091 'International Tables Vol C Tables 4.2.6.8 and 6.1.1.4'
H H 0.0000 0.0000 'International Tables Vol C Tables 4.2.6.8 and 6.1.1.4'
N N 0.0311 0.0180 'International Tables Vol C Tables 4.2.6.8 and 6.1.1.4'
O O 0.0492 0.0322 'International Tables Vol C Tables 4.2.6.8 and 6.1.1.4'
F F 0.0727 0.0534 'International Tables Vol C Tables 4.2.6.8 and 6.1.1.4'
S S 0.3331 0.5567 'International Tables Vol C Tables 4.2.6.8 and 6.1.1.4'

loop_
_geom_angle_atom_site_label_1
_geom_angle_atom_site_label_2
_geom_angle_atom_site_label_3
_geom_angle
_geom_angle_site_symmetry_1
_geom_angle_site_symmetry_3
_geom_angle_publ_flag
F3 S1 F4 91.24(17) . . ?
F3 S1 F2 90.23(18) . . ?
F4 S1 F2 174.69(18) . . ?
F3 S1 F5 174.34(18) . . ?
F4 S1 F5 89.43(17) . . ?
F2 S1 F5 88.62(18) . . ?
F3 S1 F1 87.59(17) . . ?
F4 S1 F1 87.48(17) . . ?
F2 S1 F1 87.49(19) . . ?
F5 S1 F1 86.82(17) . . ?
F3 S1 N1 96.79(18) . . ?
F4 S1 N1 96.08(19) . . ?
F2 S1 N1 88.81(19) . . ?
F5 S1 N1 88.73(17) . . ?
F1 S1 N1 174.28(15) . . ?
N2 N1 S1 120.5(3) . . ?
O2A N2 O2B 120.3(3) . . ?
O2A N2 N1 114.8(3) . . ?
O2B N2 N1 124.9(4) . . ?
N11 C11 N13 118.8(6) . . ?
N11 C11 N12 121.0(5) . . ?
N13 C11 N12 120.1(5) . . ?
C11 N13 N14 118.5(4) . . ?

loop_
_geom_bond_atom_site_label_1
_geom_bond_atom_site_label_2
_geom_bond_distance
_geom_bond_site_symmetry_2
_geom_bond_publ_flag
S1 F3 1.562(3) . ?
S1 F4 1.574(3) . ?
S1 F2 1.576(3) . ?
S1 F5 1.580(3) . ?
S1 F1 1.582(3) . ?
S1 N1 1.681(4) . ?
N1 N2 1.319(5) . ?
N2 O2A 1.250(5) . ?
N2 O2B 1.251(4) . ?
C11 N11 1.315(6) . ?
C11 N13 1.316(7) . ?
C11 N12 1.321(8) . ?
N13 N14 1.398(7) . ?

_journal_paper_doi 10.1021/ic991281i
